data_8100297
loop_
_publ_author_name
'Euler, H.'
'Meents, A.'
'Barbier, B.'
'Kirfel, A.'

_publ_section_title
;
Crystal structure of tetraaquamanganese(II) selenate monohydrate, 
Mn(H~2~O)~4~SeO~4~ &#x00B7; H~2~O
;
_journal_issue 1
_journal_name_full 'Zeitschrift f\"ur Kristallographie - New Crystal Structures'
_journal_page_first 9
_journal_page_last 10
_journal_volume 218
_journal_year 2003
_chemical_formula_moiety '(Mn+2), (SeO4 2-), 5(H2O)'
_chemical_formula_structural 'MnSeO4 &#x00B7; 5H2 O'
_chemical_formula_sum 'H10 Mn O9 Se'
_chemical_formula_weight 287.98
_chemical_name_common 'manganese selenate pentahydrate'
_space_group_IT_number 2
_symmetry_cell_setting triclinic
_symmetry_space_group_name_Hall '-P 1'
_symmetry_space_group_name_H-M 'P -1'
_cell_angle_alpha 81.45(2)
_cell_angle_beta 109.431(16)
_cell_angle_gamma 104.37(3)
_cell_formula_units_Z 2
_cell_length_a 6.471(3)
_cell_length_b 10.898(3)
_cell_length_c 6.263(4)
_cell_measurement_temperature 293(2)
_cell_volume 402.5(3)
_diffrn_ambient_temperature 295(2)
_exptl_crystal_density_diffrn 2.376
_cod_database_code 8100297

loop_
_symmetry_equiv_pos_as_xyz
'x, y, z'
'-x, -y, -z'

loop_
_atom_site_label
_atom_site_type_symbol
_atom_site_fract_x
_atom_site_fract_y
_atom_site_fract_z
_atom_site_U_iso_or_equiv
_atom_site_adp_type
_atom_site_occupancy
_atom_site_symmetry_multiplicity
_atom_site_Wyckoff_symbol
_atom_site_calc_flag
_atom_site_refinement_flags
_atom_site_disorder_assembly
_atom_site_disorder_group
Mn1 Mn 0.0000 0.0000 0.0000 0.02190(13) Uani 1 1 a d S . .
Mn2 Mn 0.5000 0.5000 0.0000 0.01872(13) Uani 1 1 e d S . .
Se1 Se 0.02649(3) 0.290212(18) 0.64961(3) 0.01720(11) Uani 1 2 i d . . .
O1 O 0.9163(3) 0.14355(15) 0.7193(3) 0.0305(4) Uani 1 2 i d . . .
O2 O 0.2792(3) 0.32920(15) 0.8305(3) 0.0291(4) Uani 1 2 i d . . .
O3 O 0.8656(3) 0.38350(16) 0.6514(3) 0.0301(4) Uani 1 2 i d . . .
O4 O 0.0502(3) 0.29615(15) 0.3959(3) 0.0267(3) Uani 1 2 i d . . .
O5 O 0.8167(4) 0.0735(2) 0.1644(4) 0.0384(4) Uani 1 2 i d . . .
O6 O 0.3111(3) 0.12068(18) 0.1843(3) 0.0343(4) Uani 1 2 i d . . .
O7 O 0.4671(3) 0.40078(18) 0.3167(3) 0.0335(4) Uani 1 2 i d . . .
O8 O 0.7644(3) 0.4087(2) 0.0302(4) 0.0340(4) Uani 1 2 i d . . .
O9 O 0.4503(3) 0.1313(2) 0.6592(4) 0.0386(4) Uani 1 2 i d . . .
H1 H 0.889(7) 0.127(4) 0.246(7) 0.060(12) Uiso 1 2 i d . . .
H2 H 0.745(7) 0.021(4) 0.227(6) 0.060(12) Uiso 1 2 i d . . .
H3 H 0.355(6) 0.194(3) 0.133(5) 0.050(10) Uiso 1 2 i d . . .
H4 H 0.360(6) 0.123(3) 0.313(6) 0.047(10) Uiso 1 2 i d . . .
H5 H 0.567(6) 0.398(3) 0.413(5) 0.034(9) Uiso 1 2 i d . . .
H6 H 0.343(8) 0.381(4) 0.365(6) 0.070(12) Uiso 1 2 i d . . .
H7 H 0.800(6) 0.399(3) 0.946(6) 0.034(10) Uiso 1 2 i d . . .
H8 H 0.847(6) 0.386(3) 0.144(6) 0.046(10) Uiso 1 2 i d . . .
H9 H 0.574(8) 0.130(4) 0.694(7) 0.074(14) Uiso 1 2 i d . . .
H10 H 0.455(6) 0.187(4) 0.728(6) 0.053(12) Uiso 1 2 i d . . .

loop_
_atom_site_aniso_label
_atom_site_aniso_U_11
_atom_site_aniso_U_22
_atom_site_aniso_U_33
_atom_site_aniso_U_23
_atom_site_aniso_U_13
_atom_site_aniso_U_12
Mn1 0.0257(3) 0.0193(2) 0.0205(2) 0.00002(17) 0.00736(19) 0.00491(18)
Mn2 0.0190(2) 0.0192(2) 0.0177(2) -0.00050(17) 0.00589(18) 0.00380(17)
Se1 0.01751(14) 0.01788(14) 0.01520(14) -0.00004(8) 0.00452(8) 0.00338(8)
O1 0.0285(8) 0.0240(8) 0.0295(8) 0.0075(6) 0.0051(7) -0.0005(7)
O2 0.0220(8) 0.0262(8) 0.0298(9) -0.0043(7) -0.0033(7) 0.0024(6)
O3 0.0328(9) 0.0359(9) 0.0264(8) -0.0032(7) 0.0085(7) 0.0164(7)
O4 0.0349(9) 0.0301(8) 0.0193(7) -0.0003(6) 0.0127(7) 0.0094(7)
O5 0.0450(11) 0.0342(11) 0.0435(11) -0.0126(9) 0.0253(10) 0.0000(9)
O6 0.0378(10) 0.0269(10) 0.0306(10) -0.0022(8) 0.0063(8) -0.0005(8)
O7 0.0279(9) 0.0470(11) 0.0210(9) 0.0079(8) 0.0080(8) 0.0055(8)
O8 0.0318(10) 0.0548(12) 0.0234(9) -0.0002(8) 0.0085(9) 0.0252(9)
O9 0.0264(10) 0.0434(12) 0.0427(11) -0.0001(9) 0.0087(8) 0.0061(8)

loop_
_geom_bond_atom_site_label_1
_geom_bond_atom_site_label_2
_geom_bond_distance
_geom_bond_site_symmetry_2
_geom_bond_publ_flag
Mn1 O5 2.153(2) 2_655 ?
Mn1 O5 2.153(2) 1_455 ?
Mn1 O6 2.169(2) 2 ?
Mn1 O6 2.169(2) . ?
Mn1 O1 2.1909(18) 2_656 ?
Mn1 O1 2.1909(18) 1_454 ?
Mn2 O8 2.127(2) 2_665 ?
Mn2 O8 2.127(2) . ?
Mn2 O7 2.163(2) . ?
Mn2 O7 2.163(2) 2_665 ?
Mn2 O2 2.2117(18) 2_666 ?
Mn2 O2 2.2117(18) 1_554 ?
Se1 O3 1.6291(17) 1_455 ?
Se1 O4 1.6369(18) . ?
Se1 O1 1.6394(16) 1_455 ?
Se1 O2 1.6447(17) . ?
O1 Se1 1.6394(16) 1_655 ?
O1 Mn1 2.1909(18) 1_656 ?
O2 Mn2 2.2117(18) 1_556 ?
O3 Se1 1.6291(17) 1_655 ?
O5 Mn1 2.153(2) 1_655 ?
